data_7223130
loop_
_publ_author_name
'Majerz, Irena'
'Gutmann, Matthias'

_publ_section_title
;
 Intermolecular OHN hydrogen bond with proton moving in 3-methylpyridinium
 2,6-dichloro-4-nitrophenolate
;
_journal_name_full 'RSC Adv.'
_journal_paper_doi 10.1039/C5RA06733B
_journal_year 2015
_chemical_formula_sum 'C12 H10 Cl2 N2 O3'
_chemical_formula_weight 301.1
_chemical_name_systematic ' ?'
_space_group_IT_number 14
_symmetry_cell_setting monoclinic
_symmetry_Int_Tables_number 14
_symmetry_space_group_name_Hall '-P 2ybc'
_symmetry_space_group_name_H-M 'P 1 21/c 1'
_audit_update_record
;
2015-04-16 deposited with the CCDC.
2015-11-02 downloaded from the CCDC.
;
_cell_angle_alpha 90
_cell_angle_beta 111.81(2)
_cell_angle_gamma 90
_cell_formula_units_Z 4
_cell_length_a 7.808(2)
_cell_length_b 23.582(7)
_cell_length_c 7.432(2)
_cell_measurement_temperature 140
_cell_volume 1270.5(6)
_computing_cell_refinement unknown
_computing_data_collection unknown
_computing_data_reduction unknown
_computing_molecular_graphics unknown
_computing_structure_solution unknown
_diffrn_ambient_temperature 140
_diffrn_measured_fraction_theta_full 0.92
_diffrn_measured_fraction_theta_max 0
_diffrn_radiation_probe neutron
_diffrn_radiation_wavelength -1
_diffrn_reflns_av_sigmaI/netI 0.0903
_diffrn_reflns_limit_h_max 14
_diffrn_reflns_limit_h_min -17
_diffrn_reflns_limit_k_max 54
_diffrn_reflns_limit_k_min -52
_diffrn_reflns_limit_l_max 14
_diffrn_reflns_limit_l_min -15
_diffrn_reflns_number 6697
_diffrn_reflns_theta_full 12.5
_diffrn_reflns_theta_max 80.81
_diffrn_reflns_theta_min 2.89
_exptl_absorpt_coefficient_mu 0
_exptl_crystal_density_diffrn 1.5739
_exptl_crystal_F_000 616
_refine_ls_extinction_coef 40.9(9)
_refine_ls_extinction_method 'B-C type 1 Lorentzian isotropic (Becker & Coppens, 1974)'
_refine_ls_goodness_of_fit_gt 2.99
_refine_ls_goodness_of_fit_ref 2.81
_refine_ls_hydrogen_treatment refall
_refine_ls_number_constraints 0
_refine_ls_number_parameters 268
_refine_ls_number_reflns 6695
_refine_ls_number_restraints 0
_refine_ls_R_factor_all 0.0884
_refine_ls_R_factor_gt 0.0787
_refine_ls_shift/su_max 0.0072
_refine_ls_shift/su_mean 0.0005
_refine_ls_structure_factor_coef Fsqd
_refine_ls_weighting_details w=1/(\s^2^(I)+0.0004I^2^)
_refine_ls_weighting_scheme sigma
_refine_ls_wR_factor_gt 0.1630
_refine_ls_wR_factor_ref 0.1649
_reflns_number_gt 5808
_reflns_number_total 6695
_reflns_threshold_expression I>3\s(I)
_cod_data_source_file c5ra06733b1.cif
_cod_data_source_block I
_cod_original_cell_volume 1270.4(6)
_cod_original_sg_symbol_Hall '-P 2ycb'
_cod_database_code 7223130

loop_
_symmetry_equiv_pos_site_id
_symmetry_equiv_pos_as_xyz
1 x,y,z
2 -x,y+1/2,-z+1/2
3 -x,-y,-z
4 x,-y+1/2,z+1/2

loop_
_atom_site_label
_atom_site_type_symbol
_atom_site_fract_x
_atom_site_fract_y
_atom_site_fract_z
_atom_site_adp_type
_atom_site_U_iso_or_equiv
_atom_site_symmetry_multiplicity
_atom_site_occupancy
_atom_site_calc_flag
O1 O 0.5398(4) 0.63629(11) 0.3752(5) Uani 0.0229(11) 4 1 d
O2 O 0.8288(5) 0.87952(12) 0.6493(6) Uani 0.0324(14) 4 1 d
O3 O 0.5605(5) 0.89965(12) 0.4373(5) Uani 0.0272(13) 4 1 d
N2 N 0.6800(3) 0.86480(7) 0.5273(3) Uani 0.0204(7) 4 1 d
Cl1 Cl 0.2354(2) 0.70953(7) 0.1461(3) Uani 0.0227(7) 4 1 d
Cl2 Cl 0.9072(2) 0.66073(7) 0.6832(3) Uani 0.0250(7) 4 1 d
C1 C 0.5743(3) 0.68855(9) 0.4133(4) Uani 0.0157(9) 4 1 d
C2 C 0.4438(3) 0.73145(9) 0.3165(4) Uani 0.0155(8) 4 1 d
C3 C 0.4757(3) 0.78856(9) 0.3490(4) Uani 0.0168(9) 4 1 d
C4 C 0.6440(3) 0.80580(9) 0.4906(4) Uani 0.0161(9) 4 1 d
C5 C 0.7776(3) 0.76636(9) 0.5936(4) Uani 0.0165(9) 4 1 d
C6 C 0.7423(3) 0.70969(9) 0.5546(4) Uani 0.0162(9) 4 1 d
H2 H 0.3734(8) 0.8199(2) 0.2709(9) Uani 0.036(2) 4 1 d
H3 H 0.9060(8) 0.7809(2) 0.7037(9) Uani 0.034(2) 4 1 d
N1 N 0.6971(3) 0.54154(7) 0.4816(3) Uani 0.0212(7) 4 1 d
C7 C 0.7263(3) 0.52245(9) 0.6608(4) Uani 0.0193(9) 4 1 d
C8 C 0.7806(3) 0.46701(10) 0.7137(4) Uani 0.0177(9) 4 1 d
C9 C 0.8051(3) 0.43162(10) 0.5764(4) Uani 0.0194(9) 4 1 d
C10 C 0.7764(4) 0.45227(10) 0.3918(4) Uani 0.0212(10) 4 1 d
C11 C 0.7210(4) 0.50817(10) 0.3476(4) Uani 0.0202(9) 4 1 d
C12 C 0.8081(4) 0.44650(12) 0.9142(4) Uani 0.0265(11) 4 1 d
H1 H 0.6453(8) 0.5867(2) 0.4435(10) Uani 0.037(2) 4 1 d
H4 H 0.7005(9) 0.5532(2) 0.7587(10) Uani 0.043(3) 4 1 d
H5 H 0.8457(9) 0.3881(2) 0.6127(10) Uani 0.040(2) 4 1 d
H6 H 0.7898(9) 0.4250(3) 0.2809(10) Uani 0.044(3) 4 1 d
H7 H 0.6948(9) 0.5276(3) 0.2069(10) Uani 0.045(3) 4 1 d
H8 H 0.9316(13) 0.4221(4) 0.9750(13) Uani 0.071(4) 4 1 d
H9 H 0.8162(14) 0.4814(3) 1.0087(12) Uani 0.069(4) 4 1 d
H10 H 0.7007(11) 0.4188(4) 0.9110(13) Uani 0.071(4) 4 1 d

loop_
_atom_site_aniso_label
_atom_site_aniso_type_symbol
_atom_site_aniso_U_11
_atom_site_aniso_U_22
_atom_site_aniso_U_33
_atom_site_aniso_U_12
_atom_site_aniso_U_13
_atom_site_aniso_U_23
O1 O 0.0207(15) 0.0125(11) 0.029(2) 0.0000(10) 0.0021(14) -0.0023(11)
O2 O 0.0235(17) 0.0186(13) 0.048(3) -0.0037(11) 0.0053(17) -0.0101(14)
O3 O 0.0325(19) 0.0151(12) 0.032(2) 0.0004(11) 0.0097(17) 0.0026(12)
N2 N 0.0222(10) 0.0136(7) 0.0263(12) -0.0022(6) 0.0100(9) -0.0019(7)
Cl1 Cl 0.0146(8) 0.0218(8) 0.0283(12) -0.0013(6) 0.0040(8) -0.0024(8)
Cl2 Cl 0.0195(9) 0.0180(7) 0.0305(13) 0.0047(6) 0.0012(9) 0.0023(7)
C1 C 0.0131(12) 0.0134(9) 0.0203(15) 0.0005(8) 0.0057(11) 0.0004(9)
C2 C 0.0148(11) 0.0149(9) 0.0160(14) 0.0017(8) 0.0046(11) 0.0027(9)
C3 C 0.0172(12) 0.0150(10) 0.0174(15) 0.0017(9) 0.0054(11) -0.0002(9)
C4 C 0.0170(12) 0.0129(9) 0.0181(15) 0.0004(8) 0.0060(11) 0.0018(9)
C5 C 0.0162(12) 0.0156(10) 0.0179(15) -0.0003(8) 0.0065(12) -0.0001(9)
C6 C 0.0158(11) 0.0146(10) 0.0165(15) 0.0021(8) 0.0039(11) 0.0005(9)
H2 H 0.037(3) 0.024(2) 0.039(4) 0.007(2) 0.005(3) 0.002(2)
H3 H 0.025(3) 0.038(3) 0.035(4) -0.004(2) 0.005(3) -0.002(2)
N1 N 0.0229(9) 0.0139(7) 0.0265(13) 0.0019(6) 0.0090(9) 0.0006(7)
C7 C 0.0221(13) 0.0147(10) 0.0218(16) 0.0013(9) 0.0088(12) -0.0019(10)
C8 C 0.0193(12) 0.0169(10) 0.0163(15) -0.0026(8) 0.0058(11) -0.0015(9)
C9 C 0.0238(13) 0.0130(9) 0.0203(16) 0.0027(9) 0.0069(12) 0.0010(9)
C10 C 0.0293(14) 0.0165(10) 0.0176(16) 0.0028(9) 0.0085(13) -0.0011(10)
C11 C 0.0260(14) 0.0158(10) 0.0164(15) 0.0012(9) 0.0051(12) 0.0020(10)
C12 C 0.0336(17) 0.0282(13) 0.0149(17) -0.0041(12) 0.0058(14) 0.0011(12)
H1 H 0.037(3) 0.030(3) 0.044(4) 0.001(2) 0.013(3) -0.001(2)
H4 H 0.060(4) 0.034(3) 0.042(4) 0.005(3) 0.028(4) -0.012(3)
H5 H 0.057(4) 0.025(2) 0.035(4) 0.014(2) 0.013(3) 0.009(2)
H6 H 0.065(5) 0.039(3) 0.031(4) 0.013(3) 0.020(4) -0.004(3)
H7 H 0.062(4) 0.039(3) 0.036(4) 0.008(3) 0.022(4) 0.012(3)
H8 H 0.073(6) 0.092(6) 0.049(6) 0.022(5) 0.022(5) 0.027(5)
H9 H 0.133(8) 0.049(4) 0.041(5) -0.004(4) 0.051(5) -0.004(3)
H10 H 0.063(5) 0.089(6) 0.058(6) -0.028(4) 0.021(5) 0.018(5)

loop_
_atom_type_symbol
_atom_type_scat_length_neutron
_atom_type_scat_source
C 6.646 International_Tables_Vol_C
H -3.739 International_Tables_Vol_C
Cl 9.577 International_Tables_Vol_C
N 9.360 International_Tables_Vol_C
O 5.803 International_Tables_Vol_C
